data_4038679
loop_
_publ_author_name
'M\;adry, Tomasz'
'Czapik, Agnieszka'
'Kwit, Marcin'

_publ_section_title
;
 Point-to-Axial Chirality Transmission: A Highly Sensitive Triaryl
 Chirality Probe for Stereochemical Assignments of Amines
;
_journal_name_full 'The Journal of Organic Chemistry'
_journal_paper_doi 10.1021/acs.joc.0c00734
_journal_year 2020
_chemical_absolute_configuration syn
_chemical_formula_moiety 'C36 H32 N2 O2'
_chemical_formula_sum 'C36 H32 N2 O2'
_chemical_formula_weight 524.63
_space_group_crystal_system orthorhombic
_space_group_IT_number 19
_space_group_name_Hall 'P 2ac 2ab'
_space_group_name_H-M_alt 'P 21 21 21'
_atom_sites_solution_hydrogens geom
_atom_sites_solution_primary dual
_audit_creation_method SHELXL-2018/3
_cell_angle_alpha 90
_cell_angle_beta 90
_cell_angle_gamma 90
_cell_formula_units_Z 4
_cell_length_a 9.7094(6)
_cell_length_b 11.6644(10)
_cell_length_c 23.344(2)
_cell_measurement_reflns_used 2174
_cell_measurement_temperature 130(2)
_cell_measurement_theta_max 73.2970
_cell_measurement_theta_min 3.7370
_cell_volume 2643.8(4)
_computing_cell_refinement 'CrysAlisPro 1.171.40.57a (Rigaku OD, 2019)'
_computing_data_collection 'CrysAlisPro 1.171.40.57a (Rigaku OD, 2019)'
_computing_data_reduction 'CrysAlisPro 1.171.40.57a (Rigaku OD, 2019)'
_computing_structure_refinement 'SHELXL-2018/3 (Sheldrick, 2018)'
_computing_structure_solution 'SHELXT 2018/2 (Sheldrick, 2018)'
_diffrn_ambient_temperature 130(2)
_diffrn_detector_area_resol_mean 10.5357
_diffrn_measured_fraction_theta_full 1.000
_diffrn_measured_fraction_theta_max 0.988
_diffrn_measurement_device_type 'SuperNova, Single source at offset/far, Atlas'
_diffrn_measurement_method '\w scans'
_diffrn_radiation_type CuK\a
_diffrn_radiation_wavelength 1.54184
_diffrn_reflns_av_R_equivalents 0.0608
_diffrn_reflns_av_unetI/netI 0.0783
_diffrn_reflns_Laue_measured_fraction_full 1.000
_diffrn_reflns_Laue_measured_fraction_max 0.988
_diffrn_reflns_limit_h_max 11
_diffrn_reflns_limit_h_min -12
_diffrn_reflns_limit_k_max 14
_diffrn_reflns_limit_k_min -14
_diffrn_reflns_limit_l_max 28
_diffrn_reflns_limit_l_min -29
_diffrn_reflns_number 13518
_diffrn_reflns_point_group_measured_fraction_full 1.000
_diffrn_reflns_point_group_measured_fraction_max 0.975
_diffrn_reflns_theta_full 67.684
_diffrn_reflns_theta_max 76.190
_diffrn_reflns_theta_min 3.787
_diffrn_source 'micro-focus sealed X-ray tube'
_exptl_absorpt_coefficient_mu 0.637
_exptl_absorpt_correction_T_max 1.00000
_exptl_absorpt_correction_T_min 0.60356
_exptl_absorpt_correction_type multi-scan
_exptl_absorpt_process_details
;
CrysAlisPro 1.171.40.57a (Rigaku Oxford Diffraction, 2018)
Empirical absorption correction using spherical harmonics,
 implemented in SCALE3 ABSPACK scaling algorithm.
;
_exptl_crystal_colour colourless
_exptl_crystal_density_diffrn 1.318
_exptl_crystal_description plate
_exptl_crystal_F_000 1112
_exptl_crystal_size_max 0.090
_exptl_crystal_size_mid 0.080
_exptl_crystal_size_min 0.010
_refine_diff_density_max 0.306
_refine_diff_density_min -0.161
_refine_diff_density_rms 0.040
_refine_ls_abs_structure_details
;
 Flack x determined using 1215 quotients [(I+)-(I-)]/[(I+)+(I-)]
 (Parsons, Flack and Wagner, Acta Cryst. B69 (2013) 249-259).
;
_refine_ls_abs_structure_Flack -0.2(4)
_refine_ls_extinction_method none
_refine_ls_goodness_of_fit_ref 1.066
_refine_ls_hydrogen_treatment constr
_refine_ls_matrix_type full
_refine_ls_number_parameters 371
_refine_ls_number_reflns 5390
_refine_ls_number_restraints 6
_refine_ls_restrained_S_all 1.065
_refine_ls_R_factor_all 0.0876
_refine_ls_R_factor_gt 0.0640
_refine_ls_shift/su_max 0.000
_refine_ls_shift/su_mean 0.000
_refine_ls_structure_factor_coef Fsqd
_refine_ls_weighting_details 'w=1/[\s^2^(Fo^2^)+(0.0442P)^2^+0.2402P] where P=(Fo^2^+2Fc^2^)/3'
_refine_ls_weighting_scheme calc
_refine_ls_wR_factor_gt 0.1363
_refine_ls_wR_factor_ref 0.1500
_reflns_Friedel_coverage 0.743
_reflns_Friedel_fraction_full 0.999
_reflns_Friedel_fraction_max 0.958
_reflns_number_gt 4167
_reflns_number_total 5390
_reflns_threshold_expression 'I > 2\s(I)'
_cod_data_source_file jo0c00734_si_003.cif
_cod_data_source_block 4f
_cod_original_cell_volume 2643.9(4)
_cod_database_code 4038679
_shelx_shelxl_version_number 2018/3
_shelx_space_group_comment
;
The symmetry employed for this shelxl refinement is uniquely defined
by the following loop, which should always be used as a source of
symmetry information in preference to the above space-group names.
They are only intended as comments.
;
_shelx_estimated_absorpt_t_min 0.945
_shelx_estimated_absorpt_t_max 0.994

loop_
_space_group_symop_operation_xyz
'x, y, z'
'-x+1/2, -y, z+1/2'
'-x, y+1/2, -z+1/2'
'x+1/2, -y+1/2, -z'

loop_
_atom_site_label
_atom_site_type_symbol
_atom_site_fract_x
_atom_site_fract_y
_atom_site_fract_z
_atom_site_U_iso_or_equiv
_atom_site_adp_type
_atom_site_occupancy
_atom_site_site_symmetry_order
_atom_site_calc_flag
_atom_site_refinement_flags_posn
_atom_site_refinement_flags_adp
_atom_site_refinement_flags_occupancy
_atom_site_disorder_assembly
_atom_site_disorder_group
O1 O -0.0493(5) 0.3453(4) 0.0036(2) 0.0632(11) Uani 1 1 d . . . . .
N1 N 0.1621(4) 0.3034(4) 0.10014(18) 0.0409(9) Uani 1 1 d . . . . .
N2 N 0.3433(4) 0.1944(4) 0.40140(19) 0.0416(9) Uani 1 1 d . . . . .
C1 C 0.5214(5) 0.3102(4) 0.2067(2) 0.0373(10) Uani 1 1 d . . . . .
C2 C 0.5771(5) 0.4133(4) 0.2230(2) 0.0416(11) Uani 1 1 d . . . . .
H2 H 0.522959 0.464367 0.245262 0.050 Uiso 1 1 calc R U . . .
C3 C 0.7105(6) 0.4458(4) 0.2079(2) 0.0458(11) Uani 1 1 d . . . . .
H3 H 0.746783 0.517117 0.220430 0.055 Uiso 1 1 calc R U . . .
C4 C 0.7892(5) 0.3737(5) 0.1746(2) 0.0466(12) Uani 1 1 d . . . . .
H4 H 0.878885 0.396811 0.163187 0.056 Uiso 1 1 calc R U . . .
C5 C 0.8182(5) 0.1889(5) 0.1245(2) 0.0437(11) Uani 1 1 d . . . . .
H5 H 0.906992 0.211528 0.111644 0.052 Uiso 1 1 calc R U . . .
C6 C 0.7690(6) 0.0824(5) 0.1111(2) 0.0476(12) Uani 1 1 d . . . . .
H6 H 0.824355 0.031438 0.089187 0.057 Uiso 1 1 calc R U . . .
C7 C 0.6375(5) 0.0472(4) 0.1293(2) 0.0440(11) Uani 1 1 d . . . . .
H7 H 0.606090 -0.028022 0.120705 0.053 Uiso 1 1 calc R U . . .
C8 C 0.5554(5) 0.1200(4) 0.1589(2) 0.0402(10) Uani 1 1 d . . . . .
H8 H 0.465504 0.096131 0.169700 0.048 Uiso 1 1 calc R U . . .
C9 C 0.6016(5) 0.2319(4) 0.1742(2) 0.0364(10) Uani 1 1 d . . . . .
C10 C 0.7379(5) 0.2650(4) 0.1571(2) 0.0381(10) Uani 1 1 d . . . . .
C11 C -0.0224(5) 0.2067(4) 0.2984(2) 0.0386(10) Uani 1 1 d . . . . .
C12 C -0.0828(6) 0.1050(4) 0.2856(2) 0.0418(11) Uani 1 1 d . . . . .
H12 H -0.031851 0.050396 0.264082 0.050 Uiso 1 1 calc R U . . .
C13 C -0.2181(6) 0.0766(4) 0.3028(2) 0.0464(12) Uani 1 1 d . . . . .
H13 H -0.256803 0.004469 0.292861 0.056 Uiso 1 1 calc R U . . .
C14 C -0.2929(5) 0.1544(4) 0.3341(2) 0.0451(11) Uani 1 1 d . . . . .
H14 H -0.382727 0.135331 0.347061 0.054 Uiso 1 1 calc R U . . .
C15 C -0.3115(5) 0.3477(5) 0.3773(2) 0.0436(11) Uani 1 1 d . . . . .
H15 H -0.401639 0.329537 0.390244 0.052 Uiso 1 1 calc R U . . .
C16 C -0.2592(6) 0.4538(4) 0.3884(2) 0.0445(11) Uani 1 1 d . . . . .
H16 H -0.313144 0.509512 0.407795 0.053 Uiso 1 1 calc R U . . .
C17 C -0.1242(5) 0.4796(4) 0.3708(2) 0.0429(11) Uani 1 1 d . . . . .
H17 H -0.086571 0.552849 0.379205 0.051 Uiso 1 1 calc R U . . .
C18 C -0.0459(5) 0.4012(4) 0.3416(2) 0.0382(10) Uani 1 1 d . . . . .
H18 H 0.044396 0.420997 0.329527 0.046 Uiso 1 1 calc R U . . .
C19 C -0.0990(5) 0.2904(4) 0.3295(2) 0.0374(10) Uani 1 1 d . . . . .
C20 C -0.2355(5) 0.2640(4) 0.3470(2) 0.0373(10) Uani 1 1 d . . . . .
C21 C 0.3796(5) 0.2788(4) 0.2279(2) 0.0375(10) Uani 1 1 d . . . . .
C22 C 0.2619(5) 0.2707(4) 0.1923(2) 0.0360(9) Uani 1 1 d . . . . .
C23 C 0.1353(5) 0.2486(4) 0.2180(2) 0.0363(10) Uani 1 1 d . . . . .
H23 H 0.056293 0.243425 0.194173 0.044 Uiso 1 1 calc R U . . .
C24 C 0.1184(5) 0.2338(4) 0.2763(2) 0.0373(10) Uani 1 1 d . . . . .
C25 C 0.2369(5) 0.2386(4) 0.3115(2) 0.0376(10) Uani 1 1 d . . . . .
C26 C 0.3649(5) 0.2634(4) 0.2866(2) 0.0393(10) Uani 1 1 d . . . . .
H26 H 0.443702 0.269832 0.310527 0.047 Uiso 1 1 calc R U . . .
C27 C 0.2700(5) 0.2942(4) 0.1305(2) 0.0394(10) Uani 1 1 d . . . . .
H27 H 0.357658 0.302521 0.112907 0.047 Uiso 1 1 calc R U . . .
C28 C 0.1787(5) 0.3356(4) 0.0404(2) 0.0414(11) Uani 1 1 d . . . . .
H28 H 0.274505 0.321591 0.026399 0.050 Uiso 1 1 calc R U . . .
C29 C 0.0716(6) 0.2751(4) 0.0037(2) 0.0476(12) Uani 1 1 d . . . . .
H29A H 0.106487 0.265045 -0.035786 0.057 Uiso 1 1 calc R U . . .
H29B H 0.050476 0.198562 0.019836 0.057 Uiso 1 1 calc R U . . .
C30 C -0.0182(6) 0.4535(5) 0.0270(3) 0.0497(13) Uani 1 1 d . . . . .
H30A H -0.062599 0.462136 0.064979 0.060 Uiso 1 1 calc R U . . .
H30B H -0.052484 0.515083 0.001574 0.060 Uiso 1 1 calc R U . . .
C31 C 0.1348(6) 0.4610(4) 0.0328(2) 0.0447(11) Uani 1 1 d . . . . .
H31A H 0.161061 0.507623 0.066573 0.054 Uiso 1 1 calc R U . . .
H31B H 0.176969 0.494853 -0.001890 0.054 Uiso 1 1 calc R U . . .
C32 C 0.2327(5) 0.2079(4) 0.3725(2) 0.0381(10) Uani 1 1 d . . . . .
H32 H 0.146170 0.197979 0.390797 0.046 Uiso 1 1 calc R U . . .
C33 C 0.3318(5) 0.1510(4) 0.4597(2) 0.0403(10) Uani 1 1 d . . . . .
H33 H 0.235176 0.156605 0.474266 0.048 Uiso 1 1 calc R U . . .
C34 C 0.3849(6) 0.0258(5) 0.4612(3) 0.0477(12) Uani 1 1 d . . . . .
H34A H 0.348606 -0.015390 0.495063 0.057 Uiso 0.14(4) 1 calc R U P A 1
H34B H 0.357288 -0.016125 0.426141 0.057 Uiso 0.14(4) 1 calc R U P A 1
H34C H 0.317113 -0.024171 0.480701 0.057 Uiso 0.86(4) 1 calc R U P A 2
H34D H 0.398379 -0.003095 0.421703 0.057 Uiso 0.86(4) 1 calc R U P A 2
C35 C 0.5606(6) 0.1401(5) 0.4950(2) 0.0461(11) Uani 1 1 d . . . . .
H35A H 0.633844 0.181710 0.474069 0.055 Uiso 0.14(4) 1 calc R U P A 1
H35B H 0.595181 0.120724 0.533680 0.055 Uiso 0.14(4) 1 calc R U P A 1
H35C H 0.614144 0.160449 0.460364 0.055 Uiso 0.86(4) 1 calc R U P A 2
H35D H 0.619780 0.150852 0.529088 0.055 Uiso 0.86(4) 1 calc R U P A 2
C36 C 0.4333(6) 0.2130(4) 0.4993(2) 0.0429(11) Uani 1 1 d . . . . .
H36A H 0.451220 0.292141 0.485914 0.052 Uiso 1 1 calc R U . . .
H36B H 0.398505 0.215680 0.539166 0.052 Uiso 1 1 calc R U . . .
O2A O 0.522(3) 0.036(3) 0.464(3) 0.033(10) Uani 0.14(4) 1 d . U P A 1
O2 O 0.5131(7) 0.0246(5) 0.4916(7) 0.050(3) Uani 0.86(4) 1 d . . P A 2

loop_
_atom_site_aniso_label
_atom_site_aniso_U_11
_atom_site_aniso_U_22
_atom_site_aniso_U_33
_atom_site_aniso_U_23
_atom_site_aniso_U_13
_atom_site_aniso_U_12
O1 0.041(2) 0.061(2) 0.088(3) 0.000(2) -0.016(2) -0.0060(19)
N1 0.0294(19) 0.053(2) 0.040(2) 0.0030(16) 0.0028(17) 0.0021(17)
N2 0.031(2) 0.052(2) 0.041(2) 0.0051(16) -0.0016(18) 0.0011(18)
C1 0.028(2) 0.042(2) 0.041(2) 0.0024(18) 0.0000(19) 0.0018(18)
C2 0.033(2) 0.039(2) 0.053(3) -0.0011(19) -0.005(2) -0.0034(19)
C3 0.040(3) 0.041(2) 0.057(3) 0.001(2) -0.007(2) -0.005(2)
C4 0.030(2) 0.054(3) 0.056(3) 0.014(2) -0.005(2) -0.007(2)
C5 0.025(2) 0.064(3) 0.042(2) 0.003(2) 0.0021(19) 0.001(2)
C6 0.034(3) 0.058(3) 0.052(3) -0.001(2) -0.002(2) 0.006(2)
C7 0.038(3) 0.045(3) 0.049(3) 0.001(2) -0.005(2) 0.002(2)
C8 0.031(2) 0.045(2) 0.045(2) -0.0032(19) 0.001(2) 0.0017(19)
C9 0.024(2) 0.043(2) 0.042(2) 0.0064(18) -0.0017(17) 0.0003(18)
C10 0.025(2) 0.047(2) 0.043(2) 0.0084(18) -0.0021(18) 0.0032(18)
C11 0.032(2) 0.041(2) 0.043(2) 0.0029(18) -0.006(2) -0.0034(19)
C12 0.041(3) 0.038(2) 0.047(3) -0.0013(18) -0.002(2) -0.0015(19)
C13 0.033(2) 0.045(3) 0.061(3) 0.003(2) -0.002(2) -0.005(2)
C14 0.031(2) 0.047(3) 0.057(3) 0.012(2) -0.005(2) -0.004(2)
C15 0.030(2) 0.053(3) 0.048(3) 0.002(2) 0.003(2) 0.001(2)
C16 0.039(3) 0.049(3) 0.046(2) -0.0041(19) -0.001(2) 0.007(2)
C17 0.033(2) 0.043(2) 0.053(3) 0.002(2) 0.002(2) 0.003(2)
C18 0.032(2) 0.038(2) 0.044(2) 0.0020(18) -0.001(2) 0.0006(19)
C19 0.030(2) 0.041(2) 0.042(2) 0.0052(18) -0.0017(18) 0.0018(18)
C20 0.030(2) 0.042(2) 0.041(2) 0.0093(17) -0.0062(18) -0.0005(18)
C21 0.030(2) 0.037(2) 0.045(2) 0.0011(18) 0.003(2) 0.0048(18)
C22 0.026(2) 0.041(2) 0.041(2) 0.0014(17) -0.0025(19) 0.0045(18)
C23 0.025(2) 0.045(2) 0.039(2) 0.0003(18) -0.0051(18) 0.0040(18)
C24 0.026(2) 0.044(2) 0.041(2) -0.0007(18) -0.0008(19) 0.0053(18)
C25 0.029(2) 0.038(2) 0.045(2) 0.0016(17) 0.001(2) 0.0050(18)
C26 0.030(2) 0.044(2) 0.044(2) 0.0019(19) -0.0010(19) 0.0022(19)
C27 0.023(2) 0.049(3) 0.046(2) 0.0010(19) -0.0026(19) 0.0002(19)
C28 0.029(2) 0.053(3) 0.043(3) 0.004(2) 0.002(2) -0.0014(19)
C29 0.050(3) 0.047(3) 0.046(3) -0.002(2) 0.002(2) -0.001(2)
C30 0.045(3) 0.053(3) 0.051(3) 0.006(2) 0.001(2) 0.006(2)
C31 0.043(3) 0.048(3) 0.043(3) 0.002(2) -0.001(2) -0.002(2)
C32 0.032(2) 0.043(2) 0.039(2) 0.0018(18) 0.0032(19) 0.0029(19)
C33 0.029(2) 0.048(3) 0.043(3) 0.006(2) 0.000(2) 0.0019(19)
C34 0.041(3) 0.047(3) 0.055(3) 0.003(2) -0.010(2) -0.001(2)
C35 0.037(3) 0.049(3) 0.051(3) 0.005(2) -0.004(2) -0.006(2)
C36 0.041(3) 0.044(2) 0.044(3) 0.003(2) -0.002(2) -0.002(2)
O2A 0.024(11) 0.032(11) 0.041(17) 0.009(10) 0.005(9) 0.005(7)
O2 0.039(3) 0.041(2) 0.068(7) 0.006(3) -0.014(3) 0.0008(18)

loop_
_atom_type_symbol
_atom_type_description
_atom_type_scat_dispersion_real
_atom_type_scat_dispersion_imag
_atom_type_scat_source
C C 0.0181 0.0091 'International Tables Vol C Tables 4.2.6.8 and 6.1.1.4'
H H 0.0000 0.0000 'International Tables Vol C Tables 4.2.6.8 and 6.1.1.4'
N N 0.0311 0.0180 'International Tables Vol C Tables 4.2.6.8 and 6.1.1.4'
O O 0.0492 0.0322 'International Tables Vol C Tables 4.2.6.8 and 6.1.1.4'

loop_
_geom_angle_atom_site_label_1
_geom_angle_atom_site_label_2
_geom_angle_atom_site_label_3
_geom_angle
_geom_angle_site_symmetry_1
_geom_angle_site_symmetry_3
_geom_angle_publ_flag
C30 O1 C29 109.6(4) . . ?
C27 N1 C28 117.8(4) . . ?
C32 N2 C33 118.2(4) . . ?
C2 C1 C9 119.7(5) . . ?
C2 C1 C21 118.8(5) . . ?
C9 C1 C21 121.3(4) . . ?
C1 C2 C3 122.3(5) . . ?
C1 C2 H2 118.9 . . ?
C3 C2 H2 118.9 . . ?
C4 C3 C2 119.5(5) . . ?
C4 C3 H3 120.3 . . ?
C2 C3 H3 120.3 . . ?
C3 C4 C10 120.8(5) . . ?
C3 C4 H4 119.6 . . ?
C10 C4 H4 119.6 . . ?
C6 C5 C10 120.3(5) . . ?
C6 C5 H5 119.9 . . ?
C10 C5 H5 119.9 . . ?
C5 C6 C7 120.9(5) . . ?
C5 C6 H6 119.6 . . ?
C7 C6 H6 119.6 . . ?
C8 C7 C6 120.4(5) . . ?
C8 C7 H7 119.8 . . ?
C6 C7 H7 119.8 . . ?
C7 C8 C9 121.1(5) . . ?
C7 C8 H8 119.5 . . ?
C9 C8 H8 119.5 . . ?
C1 C9 C8 123.4(4) . . ?
C1 C9 C10 118.7(5) . . ?
C8 C9 C10 117.9(5) . . ?
C5 C10 C4 121.6(5) . . ?
C5 C10 C9 119.4(5) . . ?
C4 C10 C9 118.9(5) . . ?
C12 C11 C19 119.0(5) . . ?
C12 C11 C24 120.3(5) . . ?
C19 C11 C24 120.5(4) . . ?
C11 C12 C13 123.0(5) . . ?
C11 C12 H12 118.5 . . ?
C13 C12 H12 118.5 . . ?
C14 C13 C12 119.2(5) . . ?
C14 C13 H13 120.4 . . ?
C12 C13 H13 120.4 . . ?
C13 C14 C20 119.9(5) . . ?
C13 C14 H14 120.0 . . ?
C20 C14 H14 120.0 . . ?
C16 C15 C20 121.9(5) . . ?
C16 C15 H15 119.1 . . ?
C20 C15 H15 119.1 . . ?
C15 C16 C17 119.1(5) . . ?
C15 C16 H16 120.5 . . ?
C17 C16 H16 120.5 . . ?
C18 C17 C16 121.3(5) . . ?
C18 C17 H17 119.4 . . ?
C16 C17 H17 119.4 . . ?
C17 C18 C19 120.4(5) . . ?
C17 C18 H18 119.8 . . ?
C19 C18 H18 119.8 . . ?
C18 C19 C20 118.6(5) . . ?
C18 C19 C11 122.4(5) . . ?
C20 C19 C11 119.0(5) . . ?
C15 C20 C19 118.7(5) . . ?
C15 C20 C14 121.4(5) . . ?
C19 C20 C14 119.8(5) . . ?
C26 C21 C22 119.1(5) . . ?
C26 C21 C1 116.7(5) . . ?
C22 C21 C1 124.1(4) . . ?
C23 C22 C21 118.2(4) . . ?
C23 C22 C27 120.3(4) . . ?
C21 C22 C27 121.3(4) . . ?
C24 C23 C22 123.6(4) . . ?
C24 C23 H23 118.2 . . ?
C22 C23 H23 118.2 . . ?
C23 C24 C25 118.0(4) . . ?
C23 C24 C11 118.5(4) . . ?
C25 C24 C11 123.4(4) . . ?
C26 C25 C24 119.3(4) . . ?
C26 C25 C32 118.4(5) . . ?
C24 C25 C32 122.1(5) . . ?
C21 C26 C25 121.7(5) . . ?
C21 C26 H26 119.1 . . ?
C25 C26 H26 119.1 . . ?
N1 C27 C22 121.3(5) . . ?
N1 C27 H27 119.4 . . ?
C22 C27 H27 119.4 . . ?
N1 C28 C29 110.2(4) . . ?
N1 C28 C31 109.1(4) . . ?
C29 C28 C31 100.8(4) . . ?
N1 C28 H28 112.1 . . ?
C29 C28 H28 112.1 . . ?
C31 C28 H28 112.1 . . ?
O1 C29 C28 107.3(4) . . ?
O1 C29 H29A 110.3 . . ?
C28 C29 H29A 110.3 . . ?
O1 C29 H29B 110.3 . . ?
C28 C29 H29B 110.3 . . ?
H29A C29 H29B 108.5 . . ?
O1 C30 C31 107.5(5) . . ?
O1 C30 H30A 110.2 . . ?
C31 C30 H30A 110.2 . . ?
O1 C30 H30B 110.2 . . ?
C31 C30 H30B 110.2 . . ?
H30A C30 H30B 108.5 . . ?
C30 C31 C28 103.3(4) . . ?
C30 C31 H31A 111.1 . . ?
C28 C31 H31A 111.1 . . ?
C30 C31 H31B 111.1 . . ?
C28 C31 H31B 111.1 . . ?
H31A C31 H31B 109.1 . . ?
N2 C32 C25 121.3(5) . . ?
N2 C32 H32 119.4 . . ?
C25 C32 H32 119.4 . . ?
N2 C33 C36 110.5(4) . . ?
N2 C33 C34 108.9(5) . . ?
C36 C33 C34 102.6(4) . . ?
N2 C33 H33 111.5 . . ?
C36 C33 H33 111.5 . . ?
C34 C33 H33 111.5 . . ?
O2A C34 C33 104.3(14) . . ?
O2 C34 C33 108.0(4) . . ?
O2A C34 H34A 110.9 . . ?
C33 C34 H34A 110.9 . . ?
O2A C34 H34B 110.9 . . ?
C33 C34 H34B 110.9 . . ?
H34A C34 H34B 108.9 . . ?
O2 C34 H34C 110.1 . . ?
C33 C34 H34C 110.1 . . ?
O2 C34 H34D 110.1 . . ?
C33 C34 H34D 110.1 . . ?
H34C C34 H34D 108.4 . . ?
O2 C35 C36 105.8(5) . . ?
O2A C35 C36 107.2(13) . . ?
O2A C35 H35A 110.3 . . ?
C36 C35 H35A 110.3 . . ?
O2A C35 H35B 110.3 . . ?
C36 C35 H35B 110.3 . . ?
H35A C35 H35B 108.5 . . ?
O2 C35 H35C 110.6 . . ?
C36 C35 H35C 110.6 . . ?
O2 C35 H35D 110.6 . . ?
C36 C35 H35D 110.6 . . ?
H35C C35 H35D 108.7 . . ?
C35 C36 C33 102.7(4) . . ?
C35 C36 H36A 111.2 . . ?
C33 C36 H36A 111.2 . . ?
C35 C36 H36B 111.2 . . ?
C33 C36 H36B 111.2 . . ?
H36A C36 H36B 109.1 . . ?
C34 O2A C35 111(2) . . ?
C35 O2 C34 107.4(6) . . ?

loop_
_geom_bond_atom_site_label_1
_geom_bond_atom_site_label_2
_geom_bond_distance
_geom_bond_site_symmetry_2
_geom_bond_publ_flag
O1 C30 1.408(7) . ?
O1 C29 1.432(7) . ?
N1 C27 1.269(7) . ?
N1 C28 1.452(7) . ?
N2 C32 1.278(7) . ?
N2 C33 1.456(6) . ?
C1 C2 1.373(7) . ?
C1 C9 1.420(7) . ?
C1 C21 1.508(7) . ?
C2 C3 1.394(8) . ?
C2 H2 0.9500 . ?
C3 C4 1.376(8) . ?
C3 H3 0.9500 . ?
C4 C10 1.422(8) . ?
C4 H4 0.9500 . ?
C5 C6 1.367(8) . ?
C5 C10 1.407(7) . ?
C5 H5 0.9500 . ?
C6 C7 1.407(8) . ?
C6 H6 0.9500 . ?
C7 C8 1.356(8) . ?
C7 H7 0.9500 . ?
C8 C9 1.425(7) . ?
C8 H8 0.9500 . ?
C9 C10 1.435(7) . ?
C11 C12 1.357(7) . ?
C11 C19 1.426(7) . ?
C11 C24 1.496(7) . ?
C12 C13 1.413(8) . ?
C12 H12 0.9500 . ?
C13 C14 1.373(8) . ?
C13 H13 0.9500 . ?
C14 C20 1.426(7) . ?
C14 H14 0.9500 . ?
C15 C16 1.362(8) . ?
C15 C20 1.413(7) . ?
C15 H15 0.9500 . ?
C16 C17 1.406(8) . ?
C16 H16 0.9500 . ?
C17 C18 1.370(7) . ?
C17 H17 0.9500 . ?
C18 C19 1.420(7) . ?
C18 H18 0.9500 . ?
C19 C20 1.421(7) . ?
C21 C26 1.390(7) . ?
C21 C22 1.416(7) . ?
C22 C23 1.391(7) . ?
C22 C27 1.472(7) . ?
C23 C24 1.381(7) . ?
C23 H23 0.9500 . ?
C24 C25 1.415(7) . ?
C25 C26 1.402(7) . ?
C25 C32 1.470(7) . ?
C26 H26 0.9500 . ?
C27 H27 0.9500 . ?
C28 C29 1.521(8) . ?
C28 C31 1.534(7) . ?
C28 H28 1.0000 . ?
C29 H29A 0.9900 . ?
C29 H29B 0.9900 . ?
C30 C31 1.495(8) . ?
C30 H30A 0.9900 . ?
C30 H30B 0.9900 . ?
C31 H31A 0.9900 . ?
C31 H31B 0.9900 . ?
C32 H32 0.9500 . ?
C33 C36 1.534(7) . ?
C33 C34 1.549(7) . ?
C33 H33 1.0000 . ?
C34 O2A 1.34(3) . ?
C34 O2 1.433(8) . ?
C34 H34A 0.9900 . ?
C34 H34B 0.9900 . ?
C34 H34C 0.9900 . ?
C34 H34D 0.9900 . ?
C35 O2 1.426(8) . ?
C35 O2A 1.46(3) . ?
C35 C36 1.503(8) . ?
C35 H35A 0.9900 . ?
C35 H35B 0.9900 . ?
C35 H35C 0.9900 . ?
C35 H35D 0.9900 . ?
C36 H36A 0.9900 . ?
C36 H36B 0.9900 . ?

loop_
_geom_torsion_atom_site_label_1
_geom_torsion_atom_site_label_2
_geom_torsion_atom_site_label_3
_geom_torsion_atom_site_label_4
_geom_torsion
_geom_torsion_site_symmetry_1
_geom_torsion_site_symmetry_2
_geom_torsion_site_symmetry_3
_geom_torsion_site_symmetry_4
_geom_torsion_publ_flag
C9 C1 C2 C3 1.1(8) . . . . ?
C21 C1 C2 C3 176.3(5) . . . . ?
C1 C2 C3 C4 1.3(8) . . . . ?
C2 C3 C4 C10 -2.2(8) . . . . ?
C10 C5 C6 C7 0.4(8) . . . . ?
C5 C6 C7 C8 2.1(8) . . . . ?
C6 C7 C8 C9 -2.3(8) . . . . ?
C2 C1 C9 C8 175.5(5) . . . . ?
C21 C1 C9 C8 0.5(7) . . . . ?
C2 C1 C9 C10 -2.5(7) . . . . ?
C21 C1 C9 C10 -177.6(4) . . . . ?
C7 C8 C9 C1 -178.0(5) . . . . ?
C7 C8 C9 C10 0.1(7) . . . . ?
C6 C5 C10 C4 176.3(5) . . . . ?
C6 C5 C10 C9 -2.7(7) . . . . ?
C3 C4 C10 C5 -178.2(5) . . . . ?
C3 C4 C10 C9 0.7(7) . . . . ?
C1 C9 C10 C5 -179.4(4) . . . . ?
C8 C9 C10 C5 2.4(7) . . . . ?
C1 C9 C10 C4 1.7(7) . . . . ?
C8 C9 C10 C4 -176.5(5) . . . . ?
C19 C11 C12 C13 -1.6(8) . . . . ?
C24 C11 C12 C13 -176.7(5) . . . . ?
C11 C12 C13 C14 -0.2(8) . . . . ?
C12 C13 C14 C20 2.2(8) . . . . ?
C20 C15 C16 C17 -1.9(8) . . . . ?
C15 C16 C17 C18 1.4(8) . . . . ?
C16 C17 C18 C19 -1.2(8) . . . . ?
C17 C18 C19 C20 1.4(7) . . . . ?
C17 C18 C19 C11 178.9(5) . . . . ?
C12 C11 C19 C18 -176.3(5) . . . . ?
C24 C11 C19 C18 -1.2(7) . . . . ?
C12 C11 C19 C20 1.2(7) . . . . ?
C24 C11 C19 C20 176.4(4) . . . . ?
C16 C15 C20 C19 2.1(7) . . . . ?
C16 C15 C20 C14 -178.0(5) . . . . ?
C18 C19 C20 C15 -1.8(7) . . . . ?
C11 C19 C20 C15 -179.4(5) . . . . ?
C18 C19 C20 C14 178.4(5) . . . . ?
C11 C19 C20 C14 0.8(7) . . . . ?
C13 C14 C20 C15 177.7(5) . . . . ?
C13 C14 C20 C19 -2.5(7) . . . . ?
C2 C1 C21 C26 -64.7(6) . . . . ?
C9 C1 C21 C26 110.4(5) . . . . ?
C2 C1 C21 C22 111.7(6) . . . . ?
C9 C1 C21 C22 -73.1(6) . . . . ?
C26 C21 C22 C23 0.6(6) . . . . ?
C1 C21 C22 C23 -175.7(4) . . . . ?
C26 C21 C22 C27 175.7(5) . . . . ?
C1 C21 C22 C27 -0.6(7) . . . . ?
C21 C22 C23 C24 -0.2(7) . . . . ?
C27 C22 C23 C24 -175.3(5) . . . . ?
C22 C23 C24 C25 -1.7(7) . . . . ?
C22 C23 C24 C11 -178.0(4) . . . . ?
C12 C11 C24 C23 67.0(7) . . . . ?
C19 C11 C24 C23 -108.1(6) . . . . ?
C12 C11 C24 C25 -109.2(6) . . . . ?
C19 C11 C24 C25 75.8(6) . . . . ?
C23 C24 C25 C26 3.1(7) . . . . ?
C11 C24 C25 C26 179.2(5) . . . . ?
C23 C24 C25 C32 -171.2(5) . . . . ?
C11 C24 C25 C32 5.0(7) . . . . ?
C22 C21 C26 C25 0.8(7) . . . . ?
C1 C21 C26 C25 177.5(4) . . . . ?
C24 C25 C26 C21 -2.7(7) . . . . ?
C32 C25 C26 C21 171.7(4) . . . . ?
C28 N1 C27 C22 175.2(5) . . . . ?
C23 C22 C27 N1 5.4(7) . . . . ?
C21 C22 C27 N1 -169.6(5) . . . . ?
C27 N1 C28 C29 144.8(5) . . . . ?
C27 N1 C28 C31 -105.4(5) . . . . ?
C30 O1 C29 C28 11.7(6) . . . . ?
N1 C28 C29 O1 87.2(5) . . . . ?
C31 C28 C29 O1 -27.9(6) . . . . ?
C29 O1 C30 C31 10.5(6) . . . . ?
O1 C30 C31 C28 -28.0(6) . . . . ?
N1 C28 C31 C30 -82.9(5) . . . . ?
C29 C28 C31 C30 33.1(5) . . . . ?
C33 N2 C32 C25 -172.9(4) . . . . ?
C26 C25 C32 N2 -5.9(7) . . . . ?
C24 C25 C32 N2 168.4(5) . . . . ?
C32 N2 C33 C36 -140.3(5) . . . . ?
C32 N2 C33 C34 107.8(5) . . . . ?
N2 C33 C34 O2A 81(3) . . . . ?
C36 C33 C34 O2A -36(3) . . . . ?
N2 C33 C34 O2 109.5(8) . . . . ?
C36 C33 C34 O2 -7.6(9) . . . . ?
O2 C35 C36 C33 -37.3(8) . . . . ?
O2A C35 C36 C33 -10(3) . . . . ?
N2 C33 C36 C35 -89.6(5) . . . . ?
C34 C33 C36 C35 26.3(5) . . . . ?
C33 C34 O2A C35 31(4) . . . . ?
C36 C35 O2A C34 -14(5) . . . . ?
C36 C35 O2 C34 33.3(12) . . . . ?
C33 C34 O2 C35 -15.6(12) . . . . ?
